data_7018287
loop_
_publ_author_name
'Zhao, Xiang'
'Wu, Tao'
'Bu, Xianhui'
'Feng, Pingyun'

_publ_section_title
;
 Lithium cubane clusters as tetrahedral, square planar, and linear nodes
 for supramolecular assemblies.
;
_journal_issue 14
_journal_name_full 'Dalton transactions (Cambridge, England : 2003)'
_journal_page_first 3902
_journal_page_last 3905
_journal_paper_doi 10.1039/c1dt11975c
_journal_volume 41
_journal_year 2012
_chemical_formula_sum 'C40 H40 Li4 N4 O8'
_chemical_formula_weight 732.52
_chemical_name_common
;tetrakis(miu3-7-isoquinolinoxo)-tetrakis(methanol)-tetra-
lithium
;
_chemical_name_systematic
;
tetrakis(miu3-7-isoquinolinoxo)-
tetrakis(methanol)-tetra-lithium
;
_space_group_IT_number 2
_symmetry_cell_setting triclinic
_symmetry_space_group_name_Hall '-P 1'
_symmetry_space_group_name_H-M 'P -1'
_atom_sites_solution_hydrogens geom
_atom_sites_solution_primary direct
_atom_sites_solution_secondary difmap
_audit_creation_method SHELXL-97
_cell_angle_alpha 88.476(5)
_cell_angle_beta 82.428(4)
_cell_angle_gamma 79.801(5)
_cell_formula_units_Z 2
_cell_length_a 11.051(4)
_cell_length_b 13.239(5)
_cell_length_c 14.003(5)
_cell_measurement_temperature 150(2)
_cell_volume 1998.7(13)
_computing_publication_material Platon
_computing_structure_refinement 'SHELXL-97 (Sheldrick, 1997)'
_computing_structure_solution 'SHELXS-97 (Sheldrick, 1990)'
_diffrn_ambient_temperature 150(2)
_diffrn_measured_fraction_theta_full 0.994
_diffrn_measured_fraction_theta_max 0.994
_diffrn_radiation_monochromator graphite
_diffrn_radiation_source 'fine-focus sealed tube'
_diffrn_radiation_type MoK\a
_diffrn_radiation_wavelength 0.71073
_diffrn_reflns_av_R_equivalents 0.0600
_diffrn_reflns_av_sigmaI/netI 0.0945
_diffrn_reflns_limit_h_max 11
_diffrn_reflns_limit_h_min -11
_diffrn_reflns_limit_k_max 14
_diffrn_reflns_limit_k_min -14
_diffrn_reflns_limit_l_max 14
_diffrn_reflns_limit_l_min -14
_diffrn_reflns_number 12612
_diffrn_reflns_theta_full 22.19
_diffrn_reflns_theta_max 22.19
_diffrn_reflns_theta_min 2.15
_exptl_absorpt_coefficient_mu 0.083
_exptl_absorpt_correction_T_max 0.969
_exptl_absorpt_correction_T_min 0.950
_exptl_absorpt_correction_type multi-scan
_exptl_absorpt_process_details 'SADABS 2007/2'
_exptl_crystal_colour colorless
_exptl_crystal_density_diffrn 1.217
_exptl_crystal_density_method 'not measured'
_exptl_crystal_F_000 768
_exptl_crystal_size_max 0.73
_exptl_crystal_size_mid 0.52
_exptl_crystal_size_min 0.38
_refine_diff_density_max 0.962
_refine_diff_density_min -0.397
_refine_diff_density_rms 0.062
_refine_ls_extinction_coef 0.015(3)
_refine_ls_extinction_expression Fc^*^=kFc[1+0.001xFc^2^\l^3^/sin(2\q)]^-1/4^
_refine_ls_extinction_method SHELXL
_refine_ls_goodness_of_fit_ref 0.953
_refine_ls_hydrogen_treatment constr
_refine_ls_matrix_type full
_refine_ls_number_parameters 506
_refine_ls_number_reflns 5003
_refine_ls_number_restraints 0
_refine_ls_restrained_S_all 0.953
_refine_ls_R_factor_all 0.1285
_refine_ls_R_factor_gt 0.0684
_refine_ls_shift/su_max 0.000
_refine_ls_shift/su_mean 0.000
_refine_ls_structure_factor_coef Fsqd
_refine_ls_weighting_details 'calc w=1/[\s^2^(Fo^2^)+(0.1174P)^2^+0.0000P] where P=(Fo^2^+2Fc^2^)/3'
_refine_ls_weighting_scheme calc
_refine_ls_wR_factor_gt 0.1807
_refine_ls_wR_factor_ref 0.2065
_reflns_number_gt 2691
_reflns_number_total 5003
_reflns_threshold_expression >2sigma(I)
_cod_data_source_file c1dt11975c.txt
_cod_data_source_block HLIF-7
_cod_depositor_comments
;
The following automatic conversions were performed:

'_symmetry_cell_setting' value 'Triclinic' changed to 'triclinic'
according to /home/saulius/struct/CIF-dictionaries/cif_core.dic
dictionary named 'cif_core.dic' version 2.4.1 from 2010-06-29.

Automatic conversion script
Id: cif_fix_values 1715 2011-07-08 13:25:40Z adriana 
;
_cod_original_cell_volume 1998.8(12)
_cod_original_sg_symbol_H-M P-1
_cod_database_code 7018287

loop_
_symmetry_equiv_pos_as_xyz
'x, y, z'
'-x, -y, -z'

loop_
_atom_site_label
_atom_site_type_symbol
_atom_site_fract_x
_atom_site_fract_y
_atom_site_fract_z
_atom_site_U_iso_or_equiv
_atom_site_adp_type
_atom_site_occupancy
_atom_site_symmetry_multiplicity
_atom_site_calc_flag
_atom_site_refinement_flags
O1 O 0.1857(3) 0.7087(2) 0.6589(2) 0.0500(9) Uani 1 1 d .
O2 O 0.1219(3) 0.7762(2) 0.8562(2) 0.0488(9) Uani 1 1 d .
O3 O -0.0468(3) 0.8431(2) 0.7207(2) 0.0508(9) Uani 1 1 d .
O4 O -0.0051(3) 0.6309(2) 0.7826(2) 0.0505(9) Uani 1 1 d .
O8 O 0.2733(3) 0.5375(3) 0.8478(2) 0.0572(10) Uani 1 1 d .
H8B H 0.3380 0.4933 0.8132 0.069 Uiso 1 1 calc R
O6 O -0.1614(3) 0.7858(3) 0.9592(2) 0.0599(10) Uani 1 1 d .
H6B H -0.2367 0.8310 0.9654 0.072 Uiso 1 1 calc R
O5 O 0.1884(3) 0.9671(3) 0.7089(3) 0.0646(11) Uani 1 1 d .
H5B H 0.2533 0.9734 0.6608 0.077 Uiso 1 1 calc R
C12 C 0.3891(4) 0.8267(3) 0.9638(3) 0.0375(12) Uani 1 1 d .
N3 N -0.5791(4) 1.0009(3) 0.6568(3) 0.0580(12) Uani 1 1 d .
C11 C 0.3182(4) 0.7878(4) 0.9032(3) 0.0431(13) Uani 1 1 d .
H11A H 0.3582 0.7438 0.8537 0.052 Uiso 1 1 calc R
C7 C 0.4992(5) 0.6240(4) 0.4567(4) 0.0469(13) Uani 1 1 d .
C10 C 0.1907(4) 0.8125(4) 0.9144(4) 0.0422(13) Uani 1 1 d .
C16 C 0.3304(4) 0.8938(3) 1.0387(4) 0.0403(12) Uani 1 1 d .
C1 C 0.2868(4) 0.6820(3) 0.5964(4) 0.0413(12) Uani 1 1 d .
N2 N 0.5898(4) 0.8357(3) 1.0111(3) 0.0545(12) Uani 1 1 d .
C29 C -0.2024(4) 0.5819(4) 0.7956(4) 0.0465(13) Uani 1 1 d .
H29A H -0.2416 0.6502 0.7954 0.056 Uiso 1 1 calc R
C30 C -0.2749(4) 0.5035(4) 0.8029(3) 0.0424(13) Uani 1 1 d .
N4 N -0.4790(4) 0.4538(4) 0.8210(3) 0.0526(12) Uani 1 1 d .
N1 N 0.7314(4) 0.6504(4) 0.5037(4) 0.0662(13) Uani 1 1 d .
C15 C 0.4065(5) 0.9296(4) 1.0991(4) 0.0502(14) Uani 1 1 d .
H15A H 0.3710 0.9738 1.1496 0.060 Uiso 1 1 calc R
C28 C -0.0746(4) 0.5593(4) 0.7888(3) 0.0404(12) Uani 1 1 d .
C21 C -0.3597(4) 0.9530(3) 0.6676(3) 0.0405(12) Uani 1 1 d .
C2 C 0.4030(4) 0.6891(4) 0.6165(3) 0.0456(13) Uani 1 1 d .
H2B H 0.4118 0.7126 0.6768 0.055 Uiso 1 1 calc R
C13 C 0.5195(5) 0.8020(4) 0.9549(4) 0.0488(13) Uani 1 1 d .
H13A H 0.5590 0.7581 0.9051 0.059 Uiso 1 1 calc R
C19 C -0.1412(4) 0.9049(4) 0.6864(4) 0.0469(13) Uani 1 1 d .
C20 C -0.2620(4) 0.8876(3) 0.7060(3) 0.0424(13) Uani 1 1 d .
H20A H -0.2790 0.8324 0.7447 0.051 Uiso 1 1 calc R
C17 C 0.2007(5) 0.9206(4) 1.0500(4) 0.0487(14) Uani 1 1 d .
H17A H 0.1604 0.9654 1.0988 0.058 Uiso 1 1 calc R
C3 C 0.5100(4) 0.6618(4) 0.5486(4) 0.0436(13) Uani 1 1 d .
O7 O -0.0534(4) 0.6883(4) 0.5430(3) 0.0962(15) Uani 1 1 d .
H7A H -0.0893 0.6316 0.5331 0.115 Uiso 1 1 calc R
C18 C 0.1336(5) 0.8815(4) 0.9899(4) 0.0499(14) Uani 1 1 d .
H18A H 0.0478 0.9004 0.9984 0.060 Uiso 1 1 calc R
C9 C 0.2786(5) 0.6439(4) 0.5034(4) 0.0485(14) Uani 1 1 d .
H9A H 0.2011 0.6379 0.4876 0.058 Uiso 1 1 calc R
C22 C -0.4845(5) 0.9412(4) 0.6880(4) 0.0500(14) Uani 1 1 d .
H22A H -0.5015 0.8862 0.7270 0.060 Uiso 1 1 calc R
C31 C -0.4064(5) 0.5242(4) 0.8109(4) 0.0514(14) Uani 1 1 d .
H31A H -0.4447 0.5925 0.8089 0.062 Uiso 1 1 calc R
C35 C -0.0890(5) 0.3770(4) 0.7959(4) 0.0564(15) Uani 1 1 d .
H35A H -0.0492 0.3089 0.7963 0.068 Uiso 1 1 calc R
C34 C -0.2193(4) 0.3994(4) 0.8021(3) 0.0441(13) Uani 1 1 d .
C14 C 0.5313(5) 0.8995(4) 1.0833(4) 0.0556(15) Uani 1 1 d .
H14A H 0.5792 0.9240 1.1243 0.067 Uiso 1 1 calc R
C33 C -0.2965(5) 0.3243(4) 0.8125(4) 0.0598(16) Uani 1 1 d .
H33A H -0.2621 0.2549 0.8127 0.072 Uiso 1 1 calc R
C8 C 0.3788(5) 0.6166(4) 0.4376(4) 0.0573(15) Uani 1 1 d .
H8A H 0.3684 0.5921 0.3781 0.069 Uiso 1 1 calc R
C36 C -0.0196(5) 0.4545(4) 0.7892(4) 0.0525(14) Uani 1 1 d .
H36A H 0.0662 0.4371 0.7849 0.063 Uiso 1 1 calc R
C4 C 0.6309(5) 0.6712(4) 0.5668(4) 0.0557(15) Uani 1 1 d .
H4B H 0.6397 0.6936 0.6275 0.067 Uiso 1 1 calc R
C5 C 0.7174(5) 0.6137(5) 0.4166(4) 0.0708(17) Uani 1 1 d .
H5A H 0.7877 0.5969 0.3718 0.085 Uiso 1 1 calc R
C6 C 0.6058(5) 0.6002(4) 0.3912(4) 0.0617(16) Uani 1 1 d .
H6A H 0.6015 0.5753 0.3305 0.074 Uiso 1 1 calc R
C25 C -0.3367(5) 1.0382(4) 0.6101(4) 0.0577(16) Uani 1 1 d .
C27 C -0.1195(5) 0.9902(5) 0.6273(5) 0.0745(19) Uani 1 1 d .
H27A H -0.0389 1.0032 0.6137 0.089 Uiso 1 1 calc R
C24 C -0.4390(6) 1.1009(4) 0.5770(5) 0.079(2) Uani 1 1 d .
H24A H -0.4272 1.1573 0.5381 0.094 Uiso 1 1 calc R
C32 C -0.4213(6) 0.3545(5) 0.8221(4) 0.0615(16) Uani 1 1 d .
H32A H -0.4705 0.3039 0.8301 0.074 Uiso 1 1 calc R
C40 C 0.2469(6) 0.5322(5) 0.9508(5) 0.088(2) Uani 1 1 d .
H40A H 0.3052 0.4782 0.9749 0.132 Uiso 1 1 calc R
H40B H 0.1644 0.5185 0.9681 0.132 Uiso 1 1 calc R
H40C H 0.2535 0.5964 0.9782 0.132 Uiso 1 1 calc R
C26 C -0.2114(6) 1.0530(5) 0.5903(5) 0.088(2) Uani 1 1 d .
H26A H -0.1927 1.1073 0.5509 0.106 Uiso 1 1 calc R
C23 C -0.5535(5) 1.0803(5) 0.6009(5) 0.0727(18) Uani 1 1 d .
H23A H -0.6190 1.1234 0.5774 0.087 Uiso 1 1 calc R
C38 C -0.1194(6) 0.7237(5) 1.0338(5) 0.087(2) Uani 1 1 d .
H38A H -0.1792 0.7357 1.0904 0.131 Uiso 1 1 calc R
H38B H -0.0418 0.7394 1.0472 0.131 Uiso 1 1 calc R
H38C H -0.1082 0.6529 1.0154 0.131 Uiso 1 1 calc R
Li2 Li -0.0492(7) 0.7693(7) 0.8426(6) 0.053(2) Uani 1 1 d .
C37 C 0.1347(6) 1.0510(5) 0.7698(5) 0.093(2) Uani 1 1 d .
H37A H 0.1751 1.1084 0.7517 0.139 Uiso 1 1 calc R
H37B H 0.1445 1.0322 0.8354 0.139 Uiso 1 1 calc R
H37C H 0.0481 1.0693 0.7636 0.139 Uiso 1 1 calc R
Li3 Li 0.0114(8) 0.7057(7) 0.6589(6) 0.056(2) Uani 1 1 d .
Li1 Li 0.1270(7) 0.8400(7) 0.7257(6) 0.055(2) Uani 1 1 d .
C39 C -0.0435(9) 0.7755(7) 0.4634(7) 0.156(4) Uani 1 1 d .
H39A H -0.0786 0.7587 0.4080 0.234 Uiso 1 1 calc R
H39B H 0.0421 0.7805 0.4451 0.234 Uiso 1 1 calc R
H39C H -0.0879 0.8400 0.4892 0.234 Uiso 1 1 calc R
Li4 Li 0.1660(7) 0.6419(6) 0.7863(6) 0.047(2) Uani 1 1 d .

loop_
_atom_site_aniso_label
_atom_site_aniso_U_11
_atom_site_aniso_U_22
_atom_site_aniso_U_33
_atom_site_aniso_U_23
_atom_site_aniso_U_13
_atom_site_aniso_U_12
O1 0.035(2) 0.071(2) 0.044(2) -0.0067(18) 0.0036(18) -0.0153(17)
O2 0.035(2) 0.067(2) 0.045(2) -0.0072(17) -0.0081(17) -0.0083(17)
O3 0.0301(19) 0.062(2) 0.060(2) 0.0067(18) -0.0116(17) -0.0051(17)
O4 0.038(2) 0.061(2) 0.056(2) -0.0014(18) -0.0040(17) -0.0189(18)
O8 0.054(2) 0.067(2) 0.045(2) -0.0034(18) 0.0019(18) -0.0004(18)
O6 0.041(2) 0.081(3) 0.052(2) 0.007(2) -0.0061(18) 0.0031(18)
O5 0.045(2) 0.062(2) 0.083(3) 0.001(2) 0.006(2) -0.0117(19)
C12 0.032(3) 0.040(3) 0.039(3) -0.007(2) 0.000(2) -0.007(2)
N3 0.042(3) 0.059(3) 0.074(3) 0.004(3) -0.013(2) -0.008(2)
C11 0.033(3) 0.053(3) 0.041(3) -0.016(2) 0.000(2) -0.003(2)
C7 0.037(3) 0.063(3) 0.040(3) -0.009(3) -0.004(3) -0.004(3)
C10 0.037(3) 0.048(3) 0.043(3) 0.000(3) -0.014(3) -0.006(2)
C16 0.042(3) 0.039(3) 0.042(3) 0.003(3) -0.006(3) -0.013(2)
C1 0.038(3) 0.050(3) 0.037(3) 0.002(2) -0.007(3) -0.009(2)
N2 0.043(3) 0.070(3) 0.054(3) -0.007(3) -0.007(2) -0.018(2)
C29 0.040(3) 0.044(3) 0.056(4) -0.002(3) -0.010(3) -0.006(3)
C30 0.035(3) 0.052(3) 0.039(3) 0.004(2) -0.004(2) -0.005(3)
N4 0.045(3) 0.064(3) 0.051(3) 0.002(2) -0.006(2) -0.017(3)
N1 0.039(3) 0.105(4) 0.055(3) -0.013(3) -0.002(3) -0.016(3)
C15 0.048(4) 0.057(3) 0.047(4) -0.013(3) -0.001(3) -0.012(3)
C28 0.040(3) 0.046(3) 0.036(3) 0.001(2) -0.007(2) -0.008(3)
C21 0.034(3) 0.040(3) 0.048(3) -0.001(2) -0.006(2) -0.008(2)
C2 0.042(3) 0.070(4) 0.028(3) -0.005(2) -0.001(3) -0.018(3)
C13 0.040(3) 0.062(3) 0.047(3) -0.009(3) -0.003(3) -0.014(3)
C19 0.039(3) 0.055(3) 0.045(3) -0.004(3) -0.003(3) -0.006(3)
C20 0.039(3) 0.042(3) 0.046(3) 0.001(2) -0.005(3) -0.008(2)
C17 0.044(3) 0.049(3) 0.052(4) -0.012(3) -0.004(3) -0.003(3)
C3 0.036(3) 0.055(3) 0.042(3) 0.001(3) -0.007(3) -0.011(2)
O7 0.060(3) 0.178(5) 0.062(3) -0.024(3) -0.008(2) -0.046(3)
C18 0.035(3) 0.058(3) 0.053(4) -0.006(3) -0.001(3) 0.001(3)
C9 0.037(3) 0.069(4) 0.042(4) -0.006(3) -0.012(3) -0.009(3)
C22 0.042(3) 0.049(3) 0.057(4) 0.005(3) -0.005(3) -0.007(3)
C31 0.045(3) 0.055(3) 0.053(4) -0.009(3) -0.003(3) -0.007(3)
C35 0.054(4) 0.053(3) 0.059(4) 0.002(3) -0.012(3) 0.001(3)
C34 0.040(3) 0.049(3) 0.043(3) 0.010(2) -0.007(2) -0.007(3)
C14 0.055(4) 0.069(4) 0.049(4) -0.009(3) -0.018(3) -0.019(3)
C33 0.061(4) 0.044(3) 0.077(4) 0.023(3) -0.018(3) -0.014(3)
C8 0.052(4) 0.087(4) 0.035(3) -0.013(3) -0.012(3) -0.010(3)
C36 0.035(3) 0.065(4) 0.056(4) -0.002(3) -0.005(3) -0.004(3)
C4 0.041(3) 0.083(4) 0.044(4) -0.007(3) -0.006(3) -0.012(3)
C5 0.053(4) 0.109(5) 0.046(4) -0.022(3) 0.008(3) -0.007(3)
C6 0.047(4) 0.095(4) 0.044(4) -0.021(3) -0.008(3) -0.008(3)
C25 0.047(4) 0.056(3) 0.072(4) 0.020(3) -0.017(3) -0.010(3)
C27 0.044(3) 0.086(4) 0.097(5) 0.046(4) -0.012(3) -0.025(3)
C24 0.063(4) 0.067(4) 0.108(6) 0.036(4) -0.021(4) -0.015(3)
C32 0.066(4) 0.064(4) 0.062(4) 0.014(3) -0.016(3) -0.028(3)
C40 0.098(5) 0.096(5) 0.062(5) 0.017(4) 0.007(4) -0.012(4)
C26 0.056(4) 0.094(5) 0.123(6) 0.057(4) -0.022(4) -0.034(4)
C23 0.043(4) 0.070(4) 0.105(5) 0.020(4) -0.020(3) -0.005(3)
C38 0.074(4) 0.100(5) 0.086(5) 0.017(4) -0.008(4) -0.012(4)
Li2 0.035(5) 0.071(6) 0.053(6) -0.002(4) -0.009(4) -0.008(4)
C37 0.081(5) 0.078(5) 0.111(6) -0.010(4) 0.010(4) -0.009(4)
Li3 0.048(5) 0.070(6) 0.051(6) -0.005(5) -0.005(4) -0.013(5)
Li1 0.038(5) 0.066(6) 0.060(6) -0.002(5) -0.003(4) -0.011(4)
C39 0.185(10) 0.179(9) 0.117(8) 0.059(7) -0.030(7) -0.070(7)
Li4 0.038(5) 0.056(5) 0.048(5) -0.008(4) -0.004(4) -0.008(4)

loop_
_atom_type_symbol
_atom_type_description
_atom_type_scat_dispersion_real
_atom_type_scat_dispersion_imag
_atom_type_scat_source
C C 0.0033 0.0016 'International Tables Vol C Tables 4.2.6.8 and 6.1.1.4'
H H 0.0000 0.0000 'International Tables Vol C Tables 4.2.6.8 and 6.1.1.4'
Li Li -0.0003 0.0001 'International Tables Vol C Tables 4.2.6.8 and 6.1.1.4'
N N 0.0061 0.0033 'International Tables Vol C Tables 4.2.6.8 and 6.1.1.4'
O O 0.0106 0.0060 'International Tables Vol C Tables 4.2.6.8 and 6.1.1.4'

loop_
_geom_angle_atom_site_label_1
_geom_angle_atom_site_label_2
_geom_angle_atom_site_label_3
_geom_angle
C1 O1 Li3 134.7(4)
C1 O1 Li1 128.3(4)
Li3 O1 Li1 84.7(4)
C1 O1 Li4 121.3(4)
Li3 O1 Li4 85.5(4)
Li1 O1 Li4 87.2(4)
C10 O2 Li2 141.7(4)
C10 O2 Li1 114.5(4)
Li2 O2 Li1 85.1(4)
C10 O2 Li4 126.0(4)
Li2 O2 Li4 86.2(4)
Li1 O2 Li4 85.6(4)
C19 O3 Li1 137.9(4)
C19 O3 Li2 127.8(4)
Li1 O3 Li2 86.8(4)
C19 O3 Li3 117.4(4)
Li1 O3 Li3 83.9(4)
Li2 O3 Li3 86.0(4)
C28 O4 Li4 138.6(4)
C28 O4 Li3 116.8(4)
Li4 O4 Li3 85.5(4)
C28 O4 Li2 126.7(4)
Li4 O4 Li2 87.0(3)
Li3 O4 Li2 85.4(4)
C40 O8 Li4 115.6(4)
C38 O6 Li2 113.3(4)
C37 O5 Li1 119.8(4)
C11 C12 C16 119.8(4)
C11 C12 C13 123.4(5)
C16 C12 C13 116.8(4)
C22 N3 C23 116.5(4)
C10 C11 C12 122.0(5)
C6 C7 C8 124.6(5)
C6 C7 C3 118.4(5)
C8 C7 C3 116.9(5)
O2 C10 C11 122.5(5)
O2 C10 C18 120.4(4)
C11 C10 C18 117.1(4)
C17 C16 C12 118.7(4)
C17 C16 C15 123.8(5)
C12 C16 C15 117.5(4)
O1 C1 C2 122.7(4)
O1 C1 C9 120.7(4)
C2 C1 C9 116.7(5)
C13 N2 C14 116.8(4)
C28 C29 C30 121.3(5)
C34 C30 C29 121.1(4)
C34 C30 C31 116.2(4)
C29 C30 C31 122.7(5)
C31 N4 C32 116.5(4)
C4 N1 C5 116.9(5)
C14 C15 C16 120.0(5)
O4 C28 C29 122.5(4)
O4 C28 C36 120.4(4)
C29 C28 C36 117.1(4)
C22 C21 C25 116.1(4)
C22 C21 C20 123.1(4)
C25 C21 C20 120.8(4)
C1 C2 C3 122.1(4)
N2 C13 C12 125.4(5)
O3 C19 C20 121.8(4)
O3 C19 C27 120.4(4)
C20 C19 C27 117.8(4)
C19 C20 C21 120.7(4)
C18 C17 C16 120.3(5)
C2 C3 C4 123.2(5)
C2 C3 C7 120.0(4)
C4 C3 C7 116.7(5)
C39 O7 Li3 116.6(5)
C17 C18 C10 122.0(5)
C8 C9 C1 122.6(5)
N3 C22 C21 125.8(5)
N4 C31 C30 125.2(5)
C36 C35 C34 120.9(5)
C30 C34 C35 117.2(4)
C30 C34 C33 118.6(5)
C35 C34 C33 124.1(5)
N2 C14 C15 123.4(5)
C32 C33 C34 119.3(5)
C9 C8 C7 121.7(5)
C35 C36 C28 122.2(5)
N1 C4 C3 124.6(5)
N1 C5 C6 123.9(5)
C5 C6 C7 119.5(5)
C24 C25 C21 117.3(5)
C24 C25 C26 125.6(5)
C21 C25 C26 117.1(5)
C26 C27 C19 122.1(5)
C23 C24 C25 120.6(5)
C33 C32 N4 124.1(5)
C27 C26 C25 121.5(5)
C24 C23 N3 123.7(5)
O6 C38 Li2 39.2(3)
O6 Li2 O3 132.4(5)
O6 Li2 O2 115.2(4)
O3 Li2 O2 94.3(4)
O6 Li2 O4 118.3(4)
O3 Li2 O4 94.7(4)
O2 Li2 O4 93.3(4)
O6 Li2 Li1 147.8(5)
O3 Li2 Li1 46.3(3)
O2 Li2 Li1 48.2(3)
O4 Li2 Li1 92.2(4)
O6 Li2 Li3 151.0(4)
O3 Li2 Li3 47.8(3)
O2 Li2 Li3 92.3(4)
O4 Li2 Li3 47.1(3)
Li1 Li2 Li3 58.7(3)
O6 Li2 Li4 134.1(4)
O3 Li2 Li4 93.5(4)
O2 Li2 Li4 47.9(3)
O4 Li2 Li4 45.6(3)
Li1 Li2 Li4 60.9(3)
Li3 Li2 Li4 59.0(3)
O6 Li2 C38 27.5(2)
O3 Li2 C38 159.4(5)
O2 Li2 C38 96.1(3)
O4 Li2 C38 102.4(4)
Li1 Li2 C38 142.6(4)
Li3 Li2 C38 148.8(4)
Li4 Li2 C38 106.7(3)
O7 Li3 O1 121.0(5)
O7 Li3 O4 130.1(5)
O1 Li3 O4 94.3(4)
O7 Li3 O3 114.9(5)
O1 Li3 O3 94.9(4)
O4 Li3 O3 93.5(4)
O7 Li3 Li1 135.9(5)
O1 Li3 Li1 48.1(3)
O4 Li3 Li1 93.6(4)
O3 Li3 Li1 46.9(3)
O7 Li3 Li4 151.1(5)
O1 Li3 Li4 47.9(3)
O4 Li3 Li4 46.5(3)
O3 Li3 Li4 93.7(4)
Li1 Li3 Li4 61.9(3)
O7 Li3 Li2 144.0(5)
O1 Li3 Li2 93.5(4)
O4 Li3 Li2 47.5(3)
O3 Li3 Li2 46.1(3)
Li1 Li3 Li2 60.1(3)
Li4 Li3 Li2 60.7(3)
O5 Li1 O3 118.0(5)
O5 Li1 O1 129.9(5)
O3 Li1 O1 96.4(4)
O5 Li1 O2 117.3(5)
O3 Li1 O2 93.4(4)
O1 Li1 O2 93.8(4)
O5 Li1 Li3 148.8(5)
O3 Li1 Li3 49.2(3)
O1 Li1 Li3 47.2(3)
O2 Li1 Li3 93.2(4)
O5 Li1 Li2 136.3(5)
O3 Li1 Li2 46.9(3)
O1 Li1 Li2 93.8(4)
O2 Li1 Li2 46.7(3)
Li3 Li1 Li2 61.2(3)
O5 Li1 Li4 147.4(4)
O3 Li1 Li4 93.4(3)
O1 Li1 Li4 46.6(3)
O2 Li1 Li4 47.4(3)
Li3 Li1 Li4 59.5(3)
Li2 Li1 Li4 60.3(3)
O8 Li4 O4 120.5(4)
O8 Li4 O1 132.1(5)
O4 Li4 O1 94.5(4)
O8 Li4 O2 114.5(4)
O4 Li4 O2 93.2(4)
O1 Li4 O2 93.0(4)
O8 Li4 Li3 152.8(5)
O4 Li4 Li3 48.0(3)
O1 Li4 Li3 46.6(3)
O2 Li4 Li3 92.0(4)
O8 Li4 Li2 135.2(4)
O4 Li4 Li2 47.4(3)
O1 Li4 Li2 92.3(4)
O2 Li4 Li2 45.9(3)
Li3 Li4 Li2 60.3(3)
O8 Li4 Li1 145.7(4)
O4 Li4 Li1 91.9(3)
O1 Li4 Li1 46.2(3)
O2 Li4 Li1 47.0(3)
Li3 Li4 Li1 58.5(3)
Li2 Li4 Li1 58.9(3)

loop_
_geom_bond_atom_site_label_1
_geom_bond_atom_site_label_2
_geom_bond_distance
O1 C1 1.327(5)
O1 Li3 1.934(9)
O1 Li1 1.961(10)
O1 Li4 1.973(9)
O2 C10 1.337(5)
O2 Li2 1.943(8)
O2 Li1 1.991(9)
O2 Li4 2.005(9)
O3 C19 1.341(5)
O3 Li1 1.925(8)
O3 Li2 1.944(9)
O3 Li3 1.998(10)
O4 C28 1.316(5)
O4 Li4 1.930(8)
O4 Li3 1.975(9)
O4 Li2 1.989(9)
O8 C40 1.435(7)
O8 Li4 1.919(9)
O6 C38 1.390(6)
O6 Li2 1.908(9)
O5 C37 1.413(7)
O5 Li1 1.920(9)
C12 C11 1.393(6)
C12 C16 1.406(6)
C12 C13 1.410(6)
N3 C22 1.309(6)
N3 C23 1.342(6)
C11 C10 1.378(6)
C7 C6 1.388(7)
C7 C8 1.412(6)
C7 C3 1.421(7)
C10 C18 1.421(7)
C16 C17 1.403(6)
C16 C15 1.412(6)
C1 C2 1.370(6)
C1 C9 1.428(7)
N2 C13 1.312(6)
N2 C14 1.355(7)
C29 C28 1.383(6)
C29 C30 1.413(6)
C30 C34 1.405(6)
C30 C31 1.420(6)
N4 C31 1.326(6)
N4 C32 1.357(6)
N1 C4 1.318(6)
N1 C5 1.361(7)
C15 C14 1.356(7)
C28 C36 1.413(6)
C21 C22 1.407(6)
C21 C25 1.409(6)
C21 C20 1.415(6)
C2 C3 1.415(6)
C19 C20 1.384(6)
C19 C27 1.419(7)
C17 C18 1.361(7)
C3 C4 1.419(6)
O7 C39 1.591(8)
O7 Li3 1.894(9)
C9 C8 1.346(7)
C35 C36 1.380(6)
C35 C34 1.410(6)
C34 C33 1.414(7)
C33 C32 1.355(7)
C5 C6 1.370(7)
C25 C24 1.403(7)
C25 C26 1.423(7)
C27 C26 1.345(7)
C24 C23 1.339(7)
C38 Li2 2.770(11)
Li2 Li1 2.659(11)
Li2 Li3 2.689(13)
Li2 Li4 2.698(12)
Li3 Li1 2.623(12)
Li3 Li4 2.651(12)
Li1 Li4 2.714(12)
